data_4500696
loop_
_publ_author_name
'Niu, Jingyang'
'Zhang, Shaowei'
'Chen, Huanni'
'Zhao, Junwei'
'Ma, Pengtao'
'Wang, Jingping'

_publ_section_title
;
 1-D, 2-D, and 3-D Organic--Inorganic Hybrids Assembled from Keggin-type
 Polyoxometalates and 3d-4f Heterometals
;
_journal_issue 9
_journal_name_full 'Crystal Growth &amp; Design'
_journal_page_first 3769
_journal_paper_doi 10.1021/cg2001249
_journal_volume 11
_journal_year 2011
_chemical_formula_sum 'C20 H59 Cu3 N12 Na2 Nd O81 P2 W22'
_chemical_formula_weight 6251.23
_chemical_name_systematic
;

 ?

;
_space_group_IT_number 2
_symmetry_cell_setting triclinic
_symmetry_space_group_name_Hall '-P 1'
_symmetry_space_group_name_H-M 'P -1'
_atom_sites_solution_hydrogens geom
_atom_sites_solution_primary direct
_atom_sites_solution_secondary difmap
_audit_creation_method SHELXL-97
_cell_angle_alpha 116.419(15)
_cell_angle_beta 91.769(15)
_cell_angle_gamma 94.845(16)
_cell_formula_units_Z 2
_cell_length_a 15.563(12)
_cell_length_b 19.967(16)
_cell_length_c 20.922(16)
_cell_measurement_reflns_used 706
_cell_measurement_temperature 296(2)
_cell_measurement_theta_max 0.00
_cell_measurement_theta_min 0.00
_cell_volume 5785(8)
_computing_cell_refinement 'Bruker SMART'
_computing_data_collection 'Bruker SMART'
_computing_data_reduction 'Bruker SAINT'
_computing_molecular_graphics 'Bruker SHELXTL'
_computing_publication_material 'Bruker SHELXTL'
_computing_structure_refinement 'SHELXL-97 (Sheldrick, 1997)'
_computing_structure_solution 'SHELXS-97 (Sheldrick, 1990)'
_diffrn_ambient_temperature 296(2)
_diffrn_measured_fraction_theta_full 0.989
_diffrn_measured_fraction_theta_max 0.989
_diffrn_measurement_device_type 'CCD area detector'
_diffrn_measurement_method 'phi and omega scans'
_diffrn_radiation_monochromator graphite
_diffrn_radiation_source 'fine-focus sealed tube'
_diffrn_radiation_type MoK\a
_diffrn_radiation_wavelength 0.71073
_diffrn_reflns_av_R_equivalents 0.0995
_diffrn_reflns_av_sigmaI/netI 0.2338
_diffrn_reflns_limit_h_max 15
_diffrn_reflns_limit_h_min -18
_diffrn_reflns_limit_k_max 23
_diffrn_reflns_limit_k_min -17
_diffrn_reflns_limit_l_max 22
_diffrn_reflns_limit_l_min -24
_diffrn_reflns_number 29432
_diffrn_reflns_theta_full 25.00
_diffrn_reflns_theta_max 25.00
_diffrn_reflns_theta_min 1.90
_exptl_absorpt_coefficient_mu 22.876
_exptl_absorpt_correction_T_max 0.1700
_exptl_absorpt_correction_T_min 0.1046
_exptl_absorpt_correction_type multi-scan
_exptl_absorpt_process_details SADABS
_exptl_crystal_colour purple
_exptl_crystal_density_diffrn 3.586
_exptl_crystal_density_method 'not measured'
_exptl_crystal_description block
_exptl_crystal_F_000 5466
_exptl_crystal_size_max 0.18
_exptl_crystal_size_mid 0.16
_exptl_crystal_size_min 0.12
_refine_diff_density_max 3.986
_refine_diff_density_min -3.350
_refine_diff_density_rms 0.554
_refine_ls_extinction_method none
_refine_ls_goodness_of_fit_ref 1.003
_refine_ls_hydrogen_treatment constr
_refine_ls_matrix_type full
_refine_ls_number_parameters 1259
_refine_ls_number_reflns 20179
_refine_ls_number_restraints 495
_refine_ls_restrained_S_all 1.019
_refine_ls_R_factor_all 0.1528
_refine_ls_R_factor_gt 0.0842
_refine_ls_shift/su_max 0.001
_refine_ls_shift/su_mean 0.000
_refine_ls_structure_factor_coef Fsqd
_refine_ls_weighting_details 'calc w=1/[\s^2^(Fo^2^)+(0.0231P)^2^+0.0000P] where P=(Fo^2^+2Fc^2^)/3'
_refine_ls_weighting_scheme calc
_refine_ls_wR_factor_gt 0.1479
_refine_ls_wR_factor_ref 0.1570
_reflns_number_gt 8636
_reflns_number_total 20179
_reflns_threshold_expression >2sigma(I)
_cod_data_source_file cg2001249_si_001.cif
_cod_data_source_block 6
_cod_depositor_comments
;
The following automatic conversions were performed:

'_symmetry_cell_setting' value 'Triclinic' changed to 'triclinic'
according to /home/saulius/struct/CIF-dictionaries/cif_core.dic
dictionary named 'cif_core.dic' version 2.4.1 from
2010-06-29.

'_exptl_absorpt_correction_type' value 'Multi-scan'
changed to 'multi-scan' according to
/home/saulius/struct/CIF-dictionaries/cif_core.dic dictionary named
'cif_core.dic' version 2.4.1 from 2010-06-29.

Automatic conversion script
Id: cif_fix_values 1715 2011-07-08 13:25:40Z adriana 
;
_cod_original_cell_volume 5784(8)
_cod_original_sg_symbol_H-M P-1
_cod_database_code 4500696

loop_
_symmetry_equiv_pos_as_xyz
'x, y, z'
'-x, -y, -z'

loop_
_atom_site_label
_atom_site_type_symbol
_atom_site_fract_x
_atom_site_fract_y
_atom_site_fract_z
_atom_site_U_iso_or_equiv
_atom_site_adp_type
_atom_site_occupancy
_atom_site_symmetry_multiplicity
_atom_site_calc_flag
_atom_site_refinement_flags
_atom_site_disorder_group
W1 W 0.63428(10) 0.34992(9) -0.34658(10) 0.0444(5) Uani 1 1 d . .
W2 W 0.70410(10) 0.42284(9) -0.45944(9) 0.0402(4) Uani 1 1 d . .
W3 W 0.85059(10) 0.38431(10) -0.35800(10) 0.0474(5) Uani 1 1 d U .
W4 W 0.80634(10) 0.62111(10) -0.38354(10) 0.0441(5) Uani 1 1 d . .
W5 W 0.95112(9) 0.58060(10) -0.28346(10) 0.0466(5) Uani 1 1 d . .
W6 W 0.83049(9) 0.72851(9) -0.19791(9) 0.0383(4) Uani 1 1 d U .
W7 W 0.87618(10) 0.50547(9) -0.15765(10) 0.0417(5) Uani 1 1 d U .
W8 W 0.66401(9) 0.47131(9) -0.14661(10) 0.0390(4) Uani 1 1 d U .
W9 W 0.59997(9) 0.69074(9) -0.18636(9) 0.0372(4) Uani 1 1 d U .
W10 W 0.50403(9) 0.50776(9) -0.26179(10) 0.0409(4) Uani 1 1 d U .
W11 W 0.57164(9) 0.58097(9) -0.37287(10) 0.0408(4) Uani 1 1 d U .
W12 W 0.68494(9) 1.04909(8) 0.21371(9) 0.0364(4) Uani 1 1 d . .
W13 W 0.54045(10) 0.91959(10) 0.25616(11) 0.0504(6) Uani 1 1 d . .
W14 W 0.60676(10) 0.75237(10) 0.23378(11) 0.0502(6) Uani 1 1 d U .
W15 W 0.55758(9) 0.77712(9) 0.08485(10) 0.0394(4) Uani 1 1 d U .
W16 W 0.69740(9) 0.90347(8) 0.04162(9) 0.0313(4) Uani 1 1 d . .
W17 W 0.81887(9) 0.69599(8) 0.15832(9) 0.0358(4) Uani 1 1 d U .
W18 W 0.94948(8) 0.81386(8) 0.12014(9) 0.0322(4) Uani 1 1 d U .
W19 W 0.88068(9) 1.00124(8) 0.15327(9) 0.0322(4) Uani 1 1 d U .
W20 W 0.94054(10) 0.96896(10) 0.30751(10) 0.0466(5) Uani 1 1 d U .
W21 W 0.80858(11) 0.84822(10) 0.34618(10) 0.0496(5) Uani 1 1 d U .
W22 W 0.74305(11) 1.01718(10) 0.37084(10) 0.0512(5) Uani 1 1 d U .
Nd1 Nd 0.76302(11) 0.68644(11) -0.03145(12) 0.0351(6) Uani 1 1 d . .
P1 P 0.7290(6) 0.5375(5) -0.2692(6) 0.032(3) Uani 1 1 d . .
P2 P 0.7526(5) 0.8709(5) 0.1924(5) 0.027(2) Uani 1 1 d . .
Cu1 Cu 0.6778(3) 0.2552(3) -0.6439(3) 0.0501(14) Uani 1 1 d . .
Cu2 Cu 0.0000 0.5000 0.0000 0.0378(18) Uani 1 2 d S .
Cu3 Cu 0.5000 0.5000 0.0000 0.053(2) Uani 1 2 d S .
Cu4 Cu 0.5000 1.0000 0.0000 0.054(2) Uani 1 2 d S .
Cu5 Cu 0.0000 0.0000 0.0000 0.051(2) Uani 1 2 d S .
Na1A Na 0.2612(10) 0.4048(9) -0.3519(9) 0.004(5) Uani 0.61(2) 1 d P 1
Na1B Na 0.7522(11) 0.6754(13) -0.6002(11) -0.014(7) Uani 0.39(2) 1 d P 2
Na2 Na 0.9032(10) 0.5602(11) -0.5717(11) 0.089(7) Uani 1 1 d . .
O1 O 0.5765(14) 0.2601(15) -0.3724(14) 0.056(7) Uani 1 1 d U .
O2 O 0.6866(13) 0.3805(14) -0.5509(14) 0.046(6) Uani 1 1 d U .
O3 O 0.9245(13) 0.3224(14) -0.3880(13) 0.045(2) Uani 1 1 d U .
O4 O 0.8266(14) 0.6441(14) -0.4560(14) 0.050(7) Uani 1 1 d U .
O5 O 1.0542(17) 0.5789(18) -0.2874(17) 0.081(9) Uani 1 1 d U .
O6 O 0.8717(15) 0.8248(14) -0.1594(15) 0.060(8) Uani 1 1 d . .
O7 O 0.9584(13) 0.4708(13) -0.1331(13) 0.042(2) Uani 1 1 d U .
O8 O 0.6094(14) 0.4221(14) -0.1088(14) 0.052(7) Uani 1 1 d U .
O9 O 0.5448(13) 0.7640(16) -0.1490(15) 0.060(9) Uani 1 1 d . .
O10 O 0.4041(12) 0.4812(13) -0.2546(13) 0.041(6) Uani 1 1 d U .
O11 O 0.5102(13) 0.5925(14) -0.4349(16) 0.064(9) Uani 1 1 d . .
O12 O 0.7102(12) 0.7291(13) -0.2048(13) 0.0359(9) Uiso 1 1 d U .
O13 O 0.6170(12) 0.4861(13) -0.4291(13) 0.038(6) Uani 1 1 d U .
O14 O 0.9163(14) 0.4765(14) -0.3449(14) 0.054(8) Uani 1 1 d . .
O15 O 0.7755(13) 0.5120(14) -0.4408(15) 0.058(9) Uani 1 1 d . .
O16 O 0.5507(12) 0.4165(16) -0.3283(14) 0.052(8) Uani 1 1 d . .
O17 O 0.6357(12) 0.3498(14) -0.4411(12) 0.037(6) Uani 1 1 d . .
O18 O 0.5015(12) 0.6118(13) -0.2028(13) 0.0380(10) Uani 1 1 d U .
O19 O 0.9356(15) 0.6870(15) -0.2182(15) 0.060(8) Uani 1 1 d U .
O20 O 0.8024(13) 0.3793(13) -0.4485(13) 0.041(6) Uani 1 1 d U .
O21 O 0.8620(13) 0.5891(14) -0.0743(14) 0.048(7) Uani 1 1 d U .
O22 O 0.7782(15) 0.4504(13) -0.1374(13) 0.049(7) Uani 1 1 d . .
O23 O 0.4866(12) 0.5246(12) -0.3464(12) 0.033(6) Uani 1 1 d U .
O24 O 0.5686(13) 0.4943(14) -0.1911(14) 0.050(7) Uani 1 1 d U .
O25 O 0.7415(15) 0.3170(15) -0.3665(15) 0.061(8) Uani 1 1 d U .
O26 O 0.8639(13) 0.4259(13) -0.2590(15) 0.055(9) Uani 1 1 d . .
O27 O 0.6879(13) 0.6254(13) -0.3767(12) 0.035(6) Uani 1 1 d U .
O28 O 0.6602(13) 0.3896(13) -0.2508(13) 0.042(6) Uani 1 1 d U .
O29 O 0.8266(13) 0.7061(12) -0.1252(12) 0.032(6) Uani 1 1 d . .
O30 O 0.8241(14) 0.7105(15) -0.3002(14) 0.052(7) Uani 1 1 d U .
O31 O 0.6829(13) 0.5601(13) -0.0695(13) 0.0386(13) Uiso 1 1 d U .
O32 O 0.6473(13) 0.6798(13) -0.1172(13) 0.043(6) Uani 1 1 d U .
O33 O 0.9380(12) 0.5594(13) -0.2076(12) 0.035(6) Uani 1 1 d U .
O34 O 0.5612(12) 0.6641(13) -0.2893(13) 0.0376(9) Uiso 1 1 d U .
O35 O 0.9157(13) 0.5975(13) -0.3649(13) 0.042(6) Uani 1 1 d U .
O36 O 0.7319(12) 0.4582(13) -0.3357(13) 0.034(6) Uani 1 1 d U .
O37 O 0.8009(11) 0.5908(12) -0.2804(12) 0.028(5) Uani 1 1 d U .
O38 O 0.7493(12) 0.5342(13) -0.2019(14) 0.042(7) Uani 1 1 d . .
O39 O 0.6437(12) 0.5633(12) -0.2712(12) 0.031(5) Uani 1 1 d U .
O40 O 0.6418(14) 1.1333(14) 0.2391(14) 0.059(8) Uani 1 1 d . .
O41 O 0.4564(14) 0.9615(15) 0.2941(14) 0.054(7) Uani 1 1 d U .
O42 O 0.5641(13) 0.6884(14) 0.2589(14) 0.048(6) Uani 1 1 d U .
O43 O 0.4697(13) 0.7403(15) 0.0271(14) 0.052(8) Uani 1 1 d . .
O44 O 0.6565(13) 0.9125(14) -0.0303(14) 0.047(7) Uani 1 1 d U .
O45 O 0.8422(13) 0.6164(13) 0.1694(13) 0.042(6) Uani 1 1 d U .
O46 O 1.0577(12) 0.8159(12) 0.1114(12) 0.033(2) Uiso 1 1 d U .
O47 O 0.9609(13) 1.0552(13) 0.1401(13) 0.042(7) Uani 1 1 d . .
O48 O 1.0372(15) 1.0108(16) 0.3479(16) 0.068(7) Uani 1 1 d U .
O49 O 0.8262(16) 0.8192(17) 0.4090(16) 0.073(8) Uani 1 1 d U .
O50 O 0.7233(16) 1.0870(17) 0.4482(17) 0.077(9) Uani 1 1 d U .
O51 O 0.6827(13) 0.8052(14) 0.3089(14) 0.045(6) Uiso 1 1 d . .
O52 O 0.7567(15) 0.9367(16) 0.3983(14) 0.058(7) Uani 1 1 d U .
O53 O 0.8636(14) 1.0326(14) 0.3700(14) 0.0480(11) Uani 1 1 d U .
O54 O 0.9293(13) 0.7317(13) 0.1491(14) 0.043(7) Uani 1 1 d . .
O55 O 0.6977(12) 0.7031(13) 0.1861(13) 0.037(6) Uani 1 1 d U .
O56 O 0.6227(14) 0.9583(14) 0.3266(14) 0.048(7) Uani 1 1 d U .
O57 O 0.5359(13) 0.8261(13) 0.2709(13) 0.043(6) Uani 1 1 d U .
O58 O 0.4956(12) 0.8549(12) 0.1629(13) 0.033(6) Uani 1 1 d U .
O59 O 0.7517(13) 0.8263(14) 0.0088(14) 0.045(6) Uani 1 1 d U .
O60 O 0.5976(12) 0.8585(13) 0.0636(15) 0.050(8) Uani 1 1 d . .
O61 O 0.6370(12) 0.7255(13) 0.0440(13) 0.0399(14) Uani 1 1 d U .
O62 O 0.6558(10) 1.0012(11) 0.1180(11) 0.017(5) Uani 1 1 d U .
O63 O 0.8428(13) 0.7748(13) 0.2653(13) 0.0428(11) Uani 1 1 d U .
O64 O 0.7302(17) 1.0563(15) 0.3007(15) 0.073(9) Uani 1 1 d . .
O65 O 0.8140(13) 0.9645(14) 0.0685(14) 0.047(7) Uiso 1 1 d . .
O66 O 0.8021(12) 1.0694(12) 0.1965(12) 0.0317(14) Uani 1 1 d U .
O67 O 0.9155(14) 0.9119(14) 0.3596(13) 0.049(7) Uani 1 1 d U .
O68 O 0.7903(11) 0.6518(11) 0.0657(11) 0.021(5) Uani 1 1 d U .
O69 O 0.5402(13) 0.7272(13) 0.1499(13) 0.041(6) Uani 1 1 d U .
O70 O 0.9163(13) 1.0120(14) 0.2402(14) 0.049(7) Uani 1 1 d U .
O71 O 0.9244(12) 0.9072(12) 0.1152(12) 0.031(5) Uani 1 1 d U .
O72 O 0.9082(11) 0.7599(11) 0.0339(11) 0.018(5) Uani 1 1 d U .
O73 O 0.5888(12) 0.9874(13) 0.2225(13) 0.038(6) Uani 1 1 d U .
O74 O 0.9673(13) 0.8856(13) 0.2245(13) 0.040(6) Uani 1 1 d U .
O75 O 0.8035(11) 0.8093(12) 0.1518(12) 0.025(5) Uani 1 1 d U .
O76 O 0.6570(11) 0.8460(12) 0.1952(12) 0.026(5) Uani 1 1 d U .
O77 O 0.7546(11) 0.9329(12) 0.1625(12) 0.029(6) Uani 1 1 d . .
O78 O 0.7911(13) 0.9100(13) 0.2687(13) 0.040(6) Uani 1 1 d U .
N1 N 0.8042(18) 0.2429(18) -0.642(2) 0.052(9) Uani 1 1 d U .
N2 N 0.7100(17) 0.2908(18) -0.7146(19) 0.052(10) Uani 1 1 d . .
N3 N 0.5564(16) 0.2524(17) -0.6595(17) 0.047(8) Uani 1 1 d U .
H3A H 0.5442 0.2985 -0.6519 0.057 Uiso 1 1 calc R .
H3B H 0.5404 0.2207 -0.7057 0.057 Uiso 1 1 calc R .
N4 N 0.653(2) 0.2143(18) -0.5741(19) 0.070(12) Uani 1 1 d U .
H4B H 0.6850 0.1765 -0.5803 0.085 Uiso 1 1 calc R .
H4C H 0.6624 0.2503 -0.5285 0.085 Uiso 1 1 calc R .
N5 N -0.1272(15) 0.4970(17) 0.0195(17) 0.044(8) Uani 1 1 d U .
H5A H -0.1345 0.5322 0.0640 0.053 Uiso 1 1 calc R .
H5B H -0.1588 0.5062 -0.0119 0.053 Uiso 1 1 calc R .
N6 N -0.0095(15) 0.3923(15) -0.0218(15) 0.034(7) Uani 1 1 d U .
H6A H 0.0126 0.3651 -0.0637 0.040 Uiso 1 1 calc R .
H6B H 0.0191 0.3861 0.0129 0.040 Uiso 1 1 calc R .
N7 N 0.5221(17) 0.4301(16) 0.044(2) 0.067(13) Uani 1 1 d . .
H7B H 0.4881 0.4381 0.0801 0.081 Uiso 1 1 calc R .
H7C H 0.5109 0.3818 0.0109 0.081 Uiso 1 1 calc R .
N8 N 0.6064(15) 0.5602(17) 0.0571(16) 0.043(8) Uiso 1 1 d . .
H8B H 0.6491 0.5548 0.0276 0.051 Uiso 1 1 calc R .
H8C H 0.5975 0.6090 0.0782 0.051 Uiso 1 1 calc R .
N9 N 0.4569(17) 0.9678(17) 0.0753(17) 0.049(10) Uani 1 1 d . .
H9B H 0.4989 0.9484 0.0902 0.059 Uiso 1 1 calc R .
H9C H 0.4408 1.0075 0.1135 0.059 Uiso 1 1 calc R .
N10 N 0.4432(19) 0.8984(18) -0.0726(17) 0.065(11) Uani 1 1 d . .
H10B H 0.4016 0.9028 -0.1008 0.078 Uiso 1 1 calc R .
H10C H 0.4822 0.8698 -0.1000 0.078 Uiso 1 1 calc R .
N11 N -0.109(2) -0.003(2) -0.0392(18) 0.071(12) Uani 1 1 d . .
H11B H -0.1188 -0.0450 -0.0807 0.086 Uiso 1 1 calc R .
H11C H -0.1479 -0.0068 -0.0095 0.086 Uiso 1 1 calc R .
N12 N 0.001(2) 0.116(2) 0.030(2) 0.089(15) Uani 1 1 d . .
H12C H 0.0194 0.1443 0.0765 0.107 Uiso 1 1 calc R .
H12D H 0.0339 0.1302 0.0029 0.107 Uiso 1 1 calc R .
C1 C 0.855(3) 0.235(3) -0.594(4) 0.11(2) Uani 1 1 d . .
H1 H 0.8362 0.2406 -0.5504 0.05(16) Uiso 1 1 calc R .
C2 C 0.945(3) 0.215(3) -0.617(4) 0.12(2) Uani 1 1 d . .
H2 H 0.9734 0.1973 -0.5881 0.139 Uiso 1 1 calc R .
C3 C 0.990(4) 0.216(3) -0.666(3) 0.11(2) Uiso 1 1 d . .
H3 H 1.0473 0.2069 -0.6735 0.132 Uiso 1 1 calc R .
C4 C 0.933(2) 0.236(2) -0.704(2) 0.062(9) Uani 1 1 d U .
H4A H 0.9553 0.2424 -0.7417 0.075 Uiso 1 1 calc R .
C5 C 0.846(2) 0.247(2) -0.695(3) 0.058(9) Uani 1 1 d U .
C6 C 0.791(2) 0.268(2) -0.744(3) 0.057(10) Uani 1 1 d U .
C7 C 0.813(3) 0.277(3) -0.809(3) 0.085(16) Uani 1 1 d U .
H7A H 0.8668 0.2661 -0.8258 0.102 Uiso 1 1 calc R .
C8 C 0.759(3) 0.302(3) -0.844(3) 0.085(15) Uani 1 1 d U .
H8A H 0.7727 0.3033 -0.8861 0.102 Uiso 1 1 calc R .
C9 C 0.684(3) 0.324(3) -0.814(2) 0.090(18) Uani 1 1 d D .
H9A H 0.6488 0.3484 -0.8326 0.108 Uiso 1 1 calc R .
C10 C 0.657(2) 0.311(2) -0.754(2) 0.055(13) Uani 1 1 d D .
H10A H 0.5999 0.3177 -0.7422 0.065 Uiso 1 1 calc R .
C11 C 0.502(4) 0.228(4) -0.612(3) 0.13(2) Uiso 1 1 d . .
H11A H 0.4891 0.2706 -0.5692 0.153 Uiso 1 1 calc R .
H11D H 0.4487 0.1979 -0.6379 0.153 Uiso 1 1 calc R .
C12 C 0.554(3) 0.186(3) -0.596(3) 0.12(2) Uani 1 1 d U .
H12A H 0.5505 0.1365 -0.6370 0.140 Uiso 1 1 calc R .
H12B H 0.5305 0.1782 -0.5569 0.140 Uiso 1 1 calc R .
C13 C -0.155(3) 0.421(3) 0.012(3) 0.10(2) Uani 1 1 d . .
H13A H -0.1572 0.4233 0.0593 0.116 Uiso 1 1 calc R .
H13B H -0.2132 0.4047 -0.0112 0.116 Uiso 1 1 calc R .
C14 C -0.103(2) 0.369(3) -0.026(3) 0.10(2) Uani 1 1 d . .
H14A H -0.1248 0.3470 -0.0757 0.119 Uiso 1 1 calc R .
H14B H -0.1096 0.3294 -0.0109 0.119 Uiso 1 1 calc R .
C15 C 0.614(2) 0.447(2) 0.070(2) 0.061(12) Uani 1 1 d . .
H15A H 0.6500 0.4255 0.0310 0.074 Uiso 1 1 calc R .
H15B H 0.6244 0.4260 0.1034 0.074 Uiso 1 1 calc R .
C16 C 0.634(3) 0.539(3) 0.111(3) 0.071(13) Uani 1 1 d U .
H16A H 0.6008 0.5609 0.1530 0.086 Uiso 1 1 calc R .
H16B H 0.6948 0.5546 0.1258 0.086 Uiso 1 1 calc R .
C17 C 0.387(3) 0.914(3) 0.042(3) 0.074(15) Uani 1 1 d . .
H17A H 0.3745 0.8872 0.0698 0.089 Uiso 1 1 calc R .
H17B H 0.3371 0.9387 0.0393 0.089 Uiso 1 1 calc R .
C18 C 0.405(3) 0.866(3) -0.024(3) 0.064(12) Uani 1 1 d U .
H18A H 0.3524 0.8344 -0.0489 0.077 Uiso 1 1 calc R .
H18B H 0.4456 0.8336 -0.0196 0.077 Uiso 1 1 calc R .
C19 C -0.129(2) 0.058(2) -0.053(2) 0.041(10) Uiso 1 1 d . .
H19A H -0.1912 0.0594 -0.0587 0.049 Uiso 1 1 calc R .
H19B H -0.1023 0.0572 -0.0946 0.049 Uiso 1 1 calc R .
C20 C -0.087(2) 0.122(2) 0.018(2) 0.053(11) Uiso 1 1 d . .
H20A H -0.0921 0.1699 0.0176 0.064 Uiso 1 1 calc R .
H20B H -0.1181 0.1216 0.0574 0.064 Uiso 1 1 calc R .
O1W O 0.2224(18) 0.8346(19) -0.6887(18) 0.095(10) Uani 1 1 d U .
O2W O -0.027(2) 0.303(3) 0.080(2) 0.16(2) Uani 1 1 d . .
O3W O 0.700(3) -0.003(3) -1.378(3) 0.046(13) Uani 0.50 1 d PU .
O4W O 0.329(3) 0.738(4) -0.833(3) 0.083(18) Uani 0.50 1 d PU .

loop_
_atom_site_aniso_label
_atom_site_aniso_U_11
_atom_site_aniso_U_22
_atom_site_aniso_U_33
_atom_site_aniso_U_23
_atom_site_aniso_U_13
_atom_site_aniso_U_12
W1 0.0621(11) 0.0212(9) 0.0426(14) 0.0095(10) -0.0035(9) -0.0026(8)
W2 0.0521(10) 0.0270(10) 0.0353(13) 0.0084(10) 0.0009(9) 0.0054(8)
W3 0.0572(10) 0.0317(10) 0.0430(14) 0.0053(10) 0.0000(9) 0.0192(8)
W4 0.0589(11) 0.0315(10) 0.0392(14) 0.0142(11) 0.0039(9) -0.0002(8)
W5 0.0363(9) 0.0440(11) 0.0477(15) 0.0099(11) 0.0040(9) 0.0059(8)
W6 0.0425(8) 0.0264(8) 0.0416(11) 0.0123(9) 0.0025(8) -0.0019(7)
W7 0.0489(9) 0.0299(10) 0.0412(13) 0.0100(10) -0.0050(8) 0.0154(8)
W8 0.0498(9) 0.0265(9) 0.0402(11) 0.0156(9) -0.0009(8) -0.0010(7)
W9 0.0371(7) 0.0303(8) 0.0403(9) 0.0120(7) -0.0013(7) 0.0076(6)
W10 0.0371(8) 0.0347(9) 0.0444(12) 0.0135(9) -0.0044(8) -0.0029(7)
W11 0.0463(9) 0.0329(9) 0.0403(11) 0.0133(9) -0.0046(8) 0.0100(7)
W12 0.0469(9) 0.0189(9) 0.0464(14) 0.0164(10) 0.0093(8) 0.0083(7)
W13 0.0521(10) 0.0386(11) 0.0745(17) 0.0337(13) 0.0347(10) 0.0185(9)
W14 0.0555(10) 0.0362(11) 0.0772(17) 0.0394(13) 0.0301(10) 0.0102(9)
W15 0.0316(8) 0.0253(9) 0.0639(13) 0.0226(10) 0.0081(8) 0.0011(7)
W16 0.0347(8) 0.0216(9) 0.0398(13) 0.0161(9) 0.0024(8) 0.0019(7)
W17 0.0432(8) 0.0224(8) 0.0467(12) 0.0191(9) 0.0075(8) 0.0062(7)
W18 0.0298(8) 0.0242(9) 0.0424(12) 0.0152(9) 0.0019(8) 0.0013(7)
W19 0.0342(8) 0.0222(8) 0.0406(12) 0.0157(9) 0.0026(7) -0.0030(6)
W20 0.0630(10) 0.0319(9) 0.0425(12) 0.0153(10) -0.0060(9) 0.0033(8)
W21 0.0780(11) 0.0375(10) 0.0422(12) 0.0240(10) 0.0095(9) 0.0148(9)
W22 0.0843(12) 0.0328(10) 0.0373(12) 0.0140(10) 0.0110(9) 0.0187(9)
Nd1 0.0350(11) 0.0225(12) 0.0452(17) 0.0126(13) 0.0017(10) 0.0050(9)
P1 0.042(6) 0.023(6) 0.035(8) 0.013(6) 0.007(5) 0.017(5)
P2 0.036(5) 0.020(5) 0.027(7) 0.014(6) 0.008(5) 0.003(4)
Cu1 0.053(3) 0.035(3) 0.062(4) 0.020(3) 0.011(3) 0.011(2)
Cu2 0.037(3) 0.031(4) 0.054(6) 0.026(4) 0.008(3) 0.008(3)
Cu3 0.048(4) 0.036(4) 0.079(7) 0.033(5) 0.003(4) -0.018(3)
Cu4 0.042(4) 0.049(5) 0.082(7) 0.040(5) 0.009(4) 0.009(4)
Cu5 0.066(5) 0.035(4) 0.057(6) 0.026(5) 0.010(4) -0.002(4)
Na1A 0.026(10) 0.004(10) -0.013(11) 0.004(10) 0.004(8) -0.002(8)
Na1B -0.013(10) 0.007(15) -0.029(14) 0.002(12) 0.010(9) 0.004(9)
Na2 0.067(11) 0.093(17) 0.10(2) 0.036(16) 0.042(11) 0.008(11)
O1 0.056(7) 0.055(7) 0.056(7) 0.025(4) 0.005(2) 0.005(2)
O2 0.046(7) 0.046(7) 0.045(7) 0.020(3) 0.003(2) 0.005(2)
O3 0.047(3) 0.042(3) 0.044(3) 0.0173(18) 0.0033(19) 0.0065(19)
O4 0.061(10) 0.044(10) 0.049(11) 0.026(9) 0.018(8) -0.005(8)
O5 0.080(9) 0.080(9) 0.081(9) 0.036(4) 0.006(2) 0.010(2)
O6 0.078(19) 0.027(17) 0.06(2) 0.011(18) 0.004(16) -0.023(14)
O7 0.043(3) 0.040(3) 0.042(3) 0.0161(18) 0.0012(19) 0.0073(19)
O8 0.062(11) 0.049(10) 0.057(11) 0.035(9) 0.011(8) -0.007(8)
O9 0.025(13) 0.08(2) 0.09(3) 0.05(2) 0.027(14) 0.019(14)
O10 0.031(9) 0.040(10) 0.035(11) 0.002(8) -0.004(8) 0.001(7)
O11 0.026(13) 0.044(18) 0.10(3) 0.01(2) -0.032(14) -0.003(12)
O13 0.037(6) 0.039(6) 0.039(6) 0.017(3) 0.003(2) 0.004(2)
O14 0.060(17) 0.038(18) 0.05(2) 0.013(18) -0.010(15) -0.018(13)
O15 0.041(14) 0.034(17) 0.10(3) 0.033(19) -0.037(15) -0.031(12)
O16 0.020(12) 0.09(2) 0.05(2) 0.04(2) 0.012(13) -0.009(13)
O17 0.036(13) 0.055(18) 0.010(17) 0.010(16) -0.005(11) -0.018(12)
O18 0.0372(14) 0.0336(14) 0.0404(14) 0.0145(12) -0.0011(13) 0.0032(12)
O19 0.072(11) 0.055(11) 0.058(12) 0.031(9) 0.006(8) 0.005(8)
O20 0.046(10) 0.029(10) 0.041(11) 0.011(8) 0.013(8) -0.008(7)
O21 0.048(7) 0.048(7) 0.048(7) 0.021(4) 0.004(2) 0.006(2)
O22 0.11(2) 0.018(15) 0.023(19) 0.013(15) -0.006(15) -0.004(14)
O23 0.032(6) 0.033(6) 0.032(6) 0.014(3) 0.002(2) 0.003(2)
O24 0.045(10) 0.038(10) 0.054(11) 0.012(9) 0.016(8) -0.008(8)
O25 0.079(11) 0.051(11) 0.064(12) 0.036(9) 0.001(8) 0.013(8)
O26 0.041(14) 0.024(16) 0.11(3) 0.041(19) -0.031(15) -0.011(11)
O27 0.045(9) 0.032(10) 0.028(10) 0.012(8) -0.003(7) 0.013(7)
O28 0.042(6) 0.041(6) 0.042(6) 0.019(3) 0.003(2) 0.004(2)
O29 0.047(14) 0.025(14) 0.015(17) -0.003(14) 0.012(12) 0.019(11)
O30 0.052(7) 0.052(7) 0.051(7) 0.023(4) 0.004(2) 0.005(2)
O32 0.043(7) 0.043(7) 0.044(7) 0.019(3) 0.002(2) 0.006(2)
O33 0.036(6) 0.035(6) 0.035(6) 0.016(3) 0.003(2) 0.004(2)
O35 0.045(10) 0.038(10) 0.039(11) 0.014(8) 0.011(8) -0.006(7)
O36 0.034(6) 0.033(6) 0.034(6) 0.015(3) 0.003(2) 0.004(2)
O37 0.028(6) 0.028(6) 0.028(6) 0.012(3) 0.002(2) 0.003(2)
O38 0.021(12) 0.039(17) 0.06(2) 0.016(17) -0.006(12) -0.004(11)
O39 0.031(6) 0.031(6) 0.030(6) 0.014(3) 0.002(2) 0.003(2)
O40 0.062(17) 0.052(19) 0.06(2) 0.012(19) 0.012(15) 0.050(15)
O41 0.054(7) 0.053(7) 0.054(7) 0.024(4) 0.004(2) 0.006(2)
O42 0.049(7) 0.048(7) 0.049(7) 0.023(3) 0.005(2) 0.005(2)
O43 0.032(13) 0.08(2) 0.08(2) 0.06(2) 0.011(14) 0.013(13)
O44 0.038(9) 0.047(10) 0.047(11) 0.014(8) -0.011(8) 0.001(8)
O45 0.052(10) 0.035(10) 0.048(11) 0.027(8) 0.016(8) 0.008(7)
O47 0.053(15) 0.034(16) 0.031(19) 0.009(16) 0.015(13) -0.006(12)
O48 0.068(8) 0.068(8) 0.068(8) 0.031(4) 0.005(2) 0.008(2)
O49 0.094(12) 0.074(12) 0.071(12) 0.050(10) -0.007(9) 0.011(9)
O50 0.077(9) 0.077(9) 0.076(9) 0.035(4) 0.007(2) 0.008(2)
O52 0.066(11) 0.073(11) 0.050(11) 0.036(9) 0.014(8) 0.026(8)
O53 0.0649(14) 0.0373(14) 0.0421(15) 0.0174(12) 0.0026(13) 0.0091(13)
O54 0.042(14) 0.030(16) 0.07(2) 0.033(17) -0.008(13) -0.001(12)
O55 0.037(6) 0.036(6) 0.037(6) 0.017(3) 0.002(2) 0.004(2)
O56 0.060(10) 0.051(10) 0.054(11) 0.041(9) 0.021(8) 0.012(8)
O57 0.043(6) 0.043(6) 0.042(7) 0.020(3) 0.005(2) 0.003(2)
O58 0.031(9) 0.031(9) 0.043(10) 0.023(8) 0.011(8) -0.004(7)
O59 0.034(9) 0.055(10) 0.054(11) 0.029(9) 0.007(8) 0.007(8)
O60 0.027(13) 0.032(16) 0.10(3) 0.036(19) -0.005(14) 0.001(11)
O61 0.0362(18) 0.0322(18) 0.0523(19) 0.0201(14) 0.0054(15) 0.0023(15)
O62 0.017(5) 0.017(5) 0.018(5) 0.008(3) 0.002(2) 0.001(2)
O63 0.0539(14) 0.0347(14) 0.0444(15) 0.0210(12) 0.0070(13) 0.0086(13)
O64 0.11(2) 0.032(18) 0.05(3) -0.007(19) 0.001(18) 0.027(16)
O66 0.0328(18) 0.0270(18) 0.0358(19) 0.0151(14) 0.0022(15) -0.0006(15)
O67 0.057(10) 0.051(11) 0.040(11) 0.023(9) 0.006(8) 0.008(8)
O68 0.022(5) 0.020(5) 0.022(5) 0.010(3) 0.001(2) 0.002(2)
O69 0.052(10) 0.038(10) 0.044(11) 0.028(8) 0.017(8) 0.001(7)
O70 0.049(7) 0.049(7) 0.050(7) 0.022(4) 0.003(2) 0.005(2)
O71 0.030(6) 0.031(6) 0.031(6) 0.013(3) 0.002(2) 0.005(2)
O72 0.023(8) 0.011(8) 0.022(10) 0.009(7) -0.006(7) 0.007(7)
O73 0.033(9) 0.035(9) 0.053(11) 0.024(8) 0.016(8) 0.002(7)
O74 0.041(6) 0.040(6) 0.040(6) 0.019(3) 0.004(2) 0.004(2)
O75 0.024(5) 0.025(5) 0.025(5) 0.011(3) 0.001(2) 0.003(2)
O76 0.027(5) 0.025(5) 0.026(5) 0.012(3) 0.002(2) 0.002(2)
O77 0.014(11) 0.038(15) 0.018(17) 0.000(14) -0.002(10) -0.008(10)
O78 0.052(10) 0.034(10) 0.045(11) 0.029(8) -0.002(8) 0.006(7)
N1 0.04(2) 0.04(2) 0.05(3) -0.01(2) -0.009(16) 0.014(17)
N2 0.033(17) 0.05(2) 0.08(3) 0.04(3) 0.024(19) 0.010(16)
N3 0.048(8) 0.047(8) 0.048(8) 0.022(4) 0.004(2) 0.005(2)
N4 0.10(2) 0.04(2) 0.10(4) 0.04(3) 0.00(2) 0.023(19)
N5 0.044(8) 0.044(8) 0.044(8) 0.020(4) 0.003(2) 0.005(2)
N6 0.034(7) 0.033(7) 0.034(7) 0.015(4) 0.003(2) 0.003(2)
N7 0.039(19) 0.03(2) 0.16(4) 0.06(3) 0.02(2) 0.010(16)
N9 0.045(19) 0.03(2) 0.06(3) 0.02(2) -0.019(18) -0.007(16)
N10 0.07(2) 0.05(2) 0.05(3) 0.00(2) -0.03(2) 0.023(19)
N11 0.11(3) 0.08(3) 0.03(3) 0.02(3) 0.00(2) 0.00(2)
N12 0.12(3) 0.10(4) 0.10(4) 0.08(4) 0.01(3) -0.01(3)
C1 0.11(5) 0.07(4) 0.14(7) 0.06(5) -0.04(5) 0.01(3)
C2 0.08(4) 0.05(3) 0.15(7) -0.02(4) -0.02(4) 0.05(3)
C4 0.042(15) 0.033(19) 0.07(3) -0.01(2) -0.001(16) -0.012(15)
C5 0.041(15) 0.031(19) 0.07(3) 0.00(2) -0.008(15) -0.009(16)
C6 0.051(13) 0.056(14) 0.057(14) 0.020(10) 0.015(9) -0.003(9)
C7 0.05(3) 0.08(4) 0.07(5) -0.01(3) 0.00(3) 0.01(3)
C8 0.085(18) 0.087(18) 0.083(18) 0.040(12) 0.017(10) -0.002(10)
C9 0.10(4) 0.14(6) 0.04(4) 0.04(4) 0.03(3) 0.04(4)
C10 0.04(2) 0.06(3) 0.06(4) 0.02(3) -0.03(2) -0.01(2)
C12 0.10(3) 0.07(4) 0.12(6) -0.01(4) 0.08(3) -0.03(3)
C13 0.06(3) 0.07(4) 0.20(7) 0.09(5) 0.05(4) 0.03(3)
C14 0.04(3) 0.08(4) 0.20(7) 0.07(5) 0.05(3) 0.02(3)
C15 0.08(3) 0.05(3) 0.03(3) 0.00(3) 0.01(2) 0.01(2)
C16 0.071(13) 0.071(13) 0.071(13) 0.032(6) 0.005(2) 0.008(3)
C17 0.11(4) 0.05(3) 0.07(4) 0.03(4) 0.03(3) -0.02(3)
C18 0.064(13) 0.064(13) 0.064(13) 0.029(6) 0.005(2) 0.007(3)
O1W 0.096(13) 0.091(13) 0.099(14) 0.041(10) -0.020(9) 0.022(9)
O2W 0.13(3) 0.21(5) 0.19(5) 0.17(5) -0.04(3) -0.09(3)
O3W 0.053(16) 0.041(15) 0.052(16) 0.028(11) 0.009(10) 0.002(9)
O4W 0.08(2) 0.08(2) 0.09(2) 0.034(12) 0.012(10) 0.008(10)

loop_
_atom_type_symbol
_atom_type_description
_atom_type_scat_dispersion_real
_atom_type_scat_dispersion_imag
_atom_type_scat_source
C C 0.0033 0.0016 'International Tables Vol C Tables 4.2.6.8 and 6.1.1.4'
H H 0.0000 0.0000 'International Tables Vol C Tables 4.2.6.8 and 6.1.1.4'
N N 0.0061 0.0033 'International Tables Vol C Tables 4.2.6.8 and 6.1.1.4'
O O 0.0106 0.0060 'International Tables Vol C Tables 4.2.6.8 and 6.1.1.4'
P P 0.1023 0.0942 'International Tables Vol C Tables 4.2.6.8 and 6.1.1.4'
Cu Cu 0.3201 1.2651 'International Tables Vol C Tables 4.2.6.8 and 6.1.1.4'
Nd Nd -0.1943 3.0179 'International Tables Vol C Tables 4.2.6.8 and 6.1.1.4'
W W -0.8490 6.8722 'International Tables Vol C Tables 4.2.6.8 and 6.1.1.4'
Na Na 0.0362 0.0249 'International Tables Vol C Tables 4.2.6.8 and 6.1.1.4'

loop_
_geom_angle_atom_site_label_1
_geom_angle_atom_site_label_2
_geom_angle_atom_site_label_3
_geom_angle
_geom_angle_site_symmetry_1
_geom_angle_site_symmetry_3
O1 W1 O28 106.1(10) . .
O1 W1 O25 96.4(11) . .
O28 W1 O25 92.3(11) . .
O1 W1 O16 105.9(10) . .
O28 W1 O16 88.4(10) . .
O25 W1 O16 156.6(10) . .
O1 W1 O17 99.5(10) . .
O28 W1 O17 154.4(9) . .
O25 W1 O17 83.9(10) . .
O16 W1 O17 85.4(10) . .
O1 W1 O36 166.6(10) . .
O28 W1 O36 83.5(9) . .
O25 W1 O36 73.6(9) . .
O16 W1 O36 83.2(8) . .
O17 W1 O36 71.1(8) . .
O2 W2 O13 103.4(10) . .
O2 W2 O20 100.6(10) . .
O13 W2 O20 155.9(11) . .
O2 W2 O15 102.5(11) . .
O13 W2 O15 84.3(10) . .
O20 W2 O15 89.4(9) . .
O2 W2 O17 98.4(10) . .
O13 W2 O17 89.6(9) . .
O20 W2 O17 88.0(9) . .
O15 W2 O17 159.1(11) . .
O2 W2 O36 169.1(9) . .
O13 W2 O36 84.5(8) . .
O20 W2 O36 71.9(9) . .
O15 W2 O36 85.6(9) . .
O17 W2 O36 73.9(8) . .
O3 W3 O26 105.7(10) . .
O3 W3 O14 101.9(11) . .
O26 W3 O14 84.6(10) . .
O3 W3 O20 101.1(10) . .
O26 W3 O20 152.9(9) . .
O14 W3 O20 85.7(9) . .
O3 W3 O25 102.3(10) . .
O26 W3 O25 94.2(10) . .
O14 W3 O25 155.2(9) . .
O20 W3 O25 84.3(9) . .
O3 W3 O36 169.8(10) . .
O26 W3 O36 83.6(8) . .
O14 W3 O36 83.1(9) . .
O20 W3 O36 70.2(8) . .
O25 W3 O36 72.2(8) . .
O4 W4 O30 106.6(11) . .
O4 W4 O27 102.9(9) . .
O30 W4 O27 88.6(10) . .
O4 W4 O35 101.0(9) . .
O30 W4 O35 89.6(10) . .
O27 W4 O35 155.5(8) . .
O4 W4 O15 98.0(11) . .
O30 W4 O15 155.3(10) . .
O27 W4 O15 85.1(10) . .
O35 W4 O15 86.4(9) . .
O4 W4 O37 171.9(8) . .
O30 W4 O37 71.9(8) . .
O27 W4 O37 85.1(7) . .
O35 W4 O37 71.1(7) . .
O15 W4 O37 83.8(9) . .
O5 W5 O33 98.9(11) . .
O5 W5 O14 98.3(13) . .
O33 W5 O14 87.7(10) . .
O5 W5 O35 103.5(11) . .
O33 W5 O35 157.3(8) . .
O14 W5 O35 85.8(10) . .
O5 W5 O19 105.0(13) . .
O33 W5 O19 88.1(10) . .
O14 W5 O19 156.6(10) . .
O35 W5 O19 89.3(10) . .
O5 W5 O37 175.5(10) . .
O33 W5 O37 84.7(7) . .
O14 W5 O37 84.4(9) . .
O35 W5 O37 73.0(7) . .
O19 W5 O37 72.4(9) . .
O29 W6 O6 104.9(11) . .
O29 W6 O19 88.6(9) . .
O6 W6 O19 98.3(11) . .
O29 W6 O12 92.2(9) . .
O6 W6 O12 104.3(10) . .
O19 W6 O12 156.3(11) . .
O29 W6 O30 157.7(10) . .
O6 W6 O30 97.1(11) . .
O19 W6 O30 84.8(10) . .
O12 W6 O30 85.5(9) . .
O29 W6 O37 88.2(9) . .
O6 W6 O37 163.1(9) . .
O19 W6 O37 70.9(10) . .
O12 W6 O37 85.4(8) . .
O30 W6 O37 69.4(8) . .
O7 W7 O21 102.1(11) . .
O7 W7 O22 99.7(9) . .
O21 W7 O22 89.1(10) . .
O7 W7 O26 94.7(10) . .
O21 W7 O26 163.1(8) . .
O22 W7 O26 88.8(9) . .
O7 W7 O33 101.1(9) . .
O21 W7 O33 97.3(10) . .
O22 W7 O33 156.4(8) . .
O26 W7 O33 78.5(9) . .
O7 W7 O38 170.8(10) . .
O21 W7 O38 84.6(9) . .
O22 W7 O38 73.9(8) . .
O26 W7 O38 78.7(8) . .
O33 W7 O38 84.1(7) . .
O8 W8 O31 98.5(11) . .
O8 W8 O22 101.4(9) . .
O31 W8 O22 91.8(10) . .
O8 W8 O24 100.1(9) . .
O31 W8 O24 97.1(10) . .
O22 W8 O24 155.2(9) . .
O8 W8 O28 100.3(11) . .
O31 W8 O28 161.1(9) . .
O22 W8 O28 86.3(9) . .
O24 W8 O28 77.8(9) . .
O8 W8 O38 175.6(9) . .
O31 W8 O38 83.6(9) . .
O22 W8 O38 74.6(7) . .
O24 W8 O38 83.5(8) . .
O28 W8 O38 77.8(8) . .
O9 W9 O32 105.9(12) . .
O9 W9 O12 105.9(10) . .
O32 W9 O12 91.3(9) . .
O9 W9 O18 96.7(10) . .
O32 W9 O18 92.6(9) . .
O12 W9 O18 155.1(10) . .
O9 W9 O34 96.3(11) . .
O32 W9 O34 157.5(10) . .
O12 W9 O34 86.3(9) . .
O18 W9 O34 80.8(9) . .
O10 W10 O18 96.9(10) . .
O10 W10 O24 104.1(9) . .
O18 W10 O24 93.3(10) . .
O10 W10 O16 105.6(10) . .
O18 W10 O16 157.3(8) . .
O24 W10 O16 84.2(10) . .
O10 W10 O23 99.3(9) . .
O18 W10 O23 89.5(9) . .
O24 W10 O23 155.9(8) . .
O16 W10 O23 84.1(9) . .
O10 W10 O39 171.7(9) . .
O18 W10 O39 76.2(8) . .
O24 W10 O39 81.1(8) . .
O16 W10 O39 81.2(8) . .
O23 W10 O39 76.3(7) . .
O11 W11 O34 104.4(11) . .
O11 W11 O23 99.2(10) . .
O34 W11 O23 89.6(9) . .
O11 W11 O13 102.8(11) . .
O34 W11 O13 152.8(9) . .
O23 W11 O13 86.7(9) . .
O11 W11 O27 103.8(10) . .
O34 W11 O27 88.9(9) . .
O23 W11 O27 156.6(7) . .
O13 W11 O27 84.1(9) . .
O40 W12 O62 102.3(10) . .
O40 W12 O64 103.0(12) . .
O62 W12 O64 154.6(9) . .
O40 W12 O66 104.6(10) . .
O62 W12 O66 90.2(9) . .
O64 W12 O66 86.2(10) . .
O40 W12 O73 101.2(10) . .
O62 W12 O73 86.5(9) . .
O64 W12 O73 85.8(11) . .
O66 W12 O73 154.1(8) . .
O40 W12 O77 171.2(9) . .
O62 W12 O77 71.6(7) . .
O64 W12 O77 83.6(9) . .
O66 W12 O77 69.6(8) . .
O73 W12 O77 85.1(8) . .
O41 W13 O56 103.1(12) . .
O41 W13 O58 103.0(11) . .
O56 W13 O58 153.9(10) . .
O41 W13 O73 100.7(10) . .
O56 W13 O73 87.9(9) . .
O58 W13 O73 89.0(9) . .
O41 W13 O57 105.1(10) . .
O56 W13 O57 86.2(9) . .
O58 W13 O57 85.4(9) . .
O73 W13 O57 154.2(9) . .
O41 W13 O76 174.6(10) . .
O56 W13 O76 80.4(9) . .
O58 W13 O76 73.4(8) . .
O73 W13 O76 83.4(8) . .
O57 W13 O76 70.9(7) . .
O42 W14 O51 98.8(11) . .
O42 W14 O57 102.2(10) . .
O51 W14 O57 89.1(11) . .
O42 W14 O55 99.1(10) . .
O51 W14 O55 87.2(10) . .
O57 W14 O55 158.7(9) . .
O42 W14 O69 101.7(10) . .
O51 W14 O69 159.2(9) . .
O57 W14 O69 83.0(10) . .
O55 W14 O69 93.2(10) . .
O42 W14 O76 175.5(8) . .
O51 W14 O76 84.2(8) . .
O57 W14 O76 74.5(8) . .
O55 W14 O76 84.2(8) . .
O69 W14 O76 75.1(8) . .
O43 W15 O61 105.8(12) . .
O43 W15 O60 99.8(9) . .
O61 W15 O60 93.4(10) . .
O43 W15 O58 94.6(10) . .
O61 W15 O58 159.5(10) . .
O60 W15 O58 85.2(9) . .
O43 W15 O69 102.2(9) . .
O61 W15 O69 93.4(9) . .
O60 W15 O69 154.2(11) . .
O58 W15 O69 79.8(8) . .
O43 W15 O76 163.9(9) . .
O61 W15 O76 89.4(9) . .
O60 W15 O76 84.4(8) . .
O58 W15 O76 70.1(7) . .
O69 W15 O76 70.8(8) . .
O59 W16 O44 106.6(12) . .
O59 W16 O60 96.9(10) . .
O44 W16 O60 100.6(10) . .
O59 W16 O65 86.6(10) . .
O44 W16 O65 104.8(9) . .
O60 W16 O65 152.2(10) . .
O59 W16 O62 157.4(9) . .
O44 W16 O62 95.7(10) . .
O60 W16 O62 82.4(9) . .
O65 W16 O62 84.0(9) . .
O59 W16 O77 89.3(9) . .
O44 W16 O77 162.1(10) . .
O60 W16 O77 85.1(9) . .
O65 W16 O77 67.3(8) . .
O62 W16 O77 68.1(7) . .
O68 W17 O45 99.2(10) . .
O68 W17 O54 93.9(9) . .
O45 W17 O54 100.0(9) . .
O68 W17 O55 95.0(9) . .
O45 W17 O55 100.3(8) . .
O54 W17 O55 156.2(9) . .
O68 W17 O63 163.7(8) . .
O45 W17 O63 97.1(10) . .
O54 W17 O63 84.3(10) . .
O55 W17 O63 81.1(9) . .
O68 W17 O75 85.5(8) . .
O45 W17 O75 173.2(9) . .
O54 W17 O75 74.6(7) . .
O55 W17 O75 84.1(7) . .
O63 W17 O75 78.4(7) . .
O46 W18 O72 102.1(10) . .
O46 W18 O71 101.5(8) . .
O72 W18 O71 91.4(8) . .
O46 W18 O54 101.1(8) . .
O72 W18 O54 94.6(9) . .
O71 W18 O54 154.9(8) . .
O46 W18 O74 91.9(10) . .
O72 W18 O74 165.2(8) . .
O71 W18 O74 81.0(9) . .
O54 W18 O74 87.3(9) . .
O46 W18 O75 169.7(8) . .
O72 W18 O75 86.0(8) . .
O71 W18 O75 84.5(7) . .
O54 W18 O75 71.6(7) . .
O74 W18 O75 80.7(8) . .
O47 W19 O70 100.7(11) . .
O47 W19 O65 101.3(10) . .
O70 W19 O65 157.9(10) . .
O47 W19 O66 102.1(10) . .
O70 W19 O66 88.6(10) . .
O65 W19 O66 89.3(10) . .
O47 W19 O71 101.4(10) . .
O70 W19 O71 87.1(10) . .
O65 W19 O71 86.1(10) . .
O66 W19 O71 156.5(8) . .
O47 W19 O77 171.2(8) . .
O70 W19 O77 86.5(9) . .
O65 W19 O77 71.9(8) . .
O66 W19 O77 72.7(8) . .
O71 W19 O77 83.9(8) . .
O48 W20 O74 103.1(12) . .
O48 W20 O53 102.9(12) . .
O74 W20 O53 154.0(10) . .
O48 W20 O67 98.4(11) . .
O74 W20 O67 94.4(10) . .
O53 W20 O67 82.6(10) . .
O48 W20 O70 104.8(11) . .
O74 W20 O70 84.0(10) . .
O53 W20 O70 88.6(9) . .
O67 W20 O70 156.5(9) . .
O48 W20 O78 169.9(11) . .
O74 W20 O78 83.9(9) . .
O53 W20 O78 70.4(9) . .
O67 W20 O78 73.7(8) . .
O70 W20 O78 82.9(8) . .
O49 W21 O63 104.4(12) . .
O49 W21 O52 101.3(13) . .
O63 W21 O52 154.0(9) . .
O49 W21 O67 100.6(11) . .
O63 W21 O67 91.3(10) . .
O52 W21 O67 87.5(11) . .
O49 W21 O51 102.6(11) . .
O63 W21 O51 88.6(10) . .
O52 W21 O51 82.2(10) . .
O67 W21 O51 156.0(8) . .
O49 W21 O78 171.2(12) . .
O63 W21 O78 82.4(8) . .
O52 W21 O78 72.4(9) . .
O67 W21 O78 73.3(8) . .
O51 W21 O78 82.9(7) . .
O50 W22 O53 102.9(12) . .
O50 W22 O64 105.0(11) . .
O53 W22 O64 89.0(10) . .
O50 W22 O52 101.5(12) . .
O53 W22 O52 89.7(9) . .
O64 W22 O52 153.2(11) . .
O50 W22 O56 104.6(12) . .
O53 W22 O56 152.5(11) . .
O64 W22 O56 84.6(10) . .
O52 W22 O56 84.3(9) . .
O50 W22 O78 170.2(10) . .
O53 W22 O78 70.9(9) . .
O64 W22 O78 82.9(9) . .
O52 W22 O78 71.4(9) . .
O56 W22 O78 81.7(9) . .
O29 Nd1 O21 78.0(7) . .
O29 Nd1 O32 71.2(7) . .
O21 Nd1 O32 117.3(8) . .
O29 Nd1 O68 144.6(6) . .
O21 Nd1 O68 73.3(7) . .
O32 Nd1 O68 141.4(6) . .
O29 Nd1 O31 115.1(8) . .
O21 Nd1 O31 69.5(7) . .
O32 Nd1 O31 76.3(7) . .
O68 Nd1 O31 73.5(7) . .
O29 Nd1 O61 138.4(6) . .
O21 Nd1 O61 141.8(7) . .
O32 Nd1 O61 77.0(7) . .
O68 Nd1 O61 75.2(6) . .
O31 Nd1 O61 81.3(7) . .
O29 Nd1 O59 77.8(7) . .
O21 Nd1 O59 143.7(7) . .
O32 Nd1 O59 79.2(7) . .
O68 Nd1 O59 115.2(7) . .
O31 Nd1 O59 146.1(6) . .
O61 Nd1 O59 70.6(7) . .
O29 Nd1 O72 80.0(7) . .
O21 Nd1 O72 77.6(7) . .
O32 Nd1 O72 142.8(6) . .
O68 Nd1 O72 74.0(6) . .
O31 Nd1 O72 138.9(6) . .
O61 Nd1 O72 113.5(7) . .
O59 Nd1 O72 71.9(6) . .
O38 P1 O39 111.7(13) . .
O38 P1 O37 110.0(13) . .
O39 P1 O37 110.0(11) . .
O38 P1 O36 111.1(13) . .
O39 P1 O36 109.2(13) . .
O37 P1 O36 104.5(12) . .
O75 P2 O78 108.2(12) . .
O75 P2 O76 114.5(13) . .
O78 P2 O76 106.4(12) . .
O75 P2 O77 112.5(12) . .
O78 P2 O77 107.5(12) . .
O76 P2 O77 107.4(10) . .
N3 Cu1 N2 96.2(11) . .
N3 Cu1 N4 87.7(12) . .
N2 Cu1 N4 175.3(12) . .
N3 Cu1 N1 170.8(14) . .
N2 Cu1 N1 81.8(13) . .
N4 Cu1 N1 94.0(13) . .
N3 Cu1 O2 91.4(11) . .
N2 Cu1 O2 91.7(11) . .
N4 Cu1 O2 90.8(12) . .
N1 Cu1 O2 97.6(11) . .
N6 Cu2 N6 180.0(16) . 2_565
N6 Cu2 N5 93.2(10) . 2_565
N6 Cu2 N5 86.8(10) 2_565 2_565
N6 Cu2 N5 86.8(10) . .
N6 Cu2 N5 93.2(10) 2_565 .
N5 Cu2 N5 180.0(19) 2_565 .
N8 Cu3 N8 180(3) 2_665 .
N8 Cu3 N7 94.9(11) 2_665 .
N8 Cu3 N7 85.1(11) . .
N8 Cu3 N7 85.1(11) 2_665 2_665
N8 Cu3 N7 94.9(11) . 2_665
N7 Cu3 N7 180.0(16) . 2_665
N10 Cu4 N10 180(3) . 2_675
N10 Cu4 N9 85.3(13) . .
N10 Cu4 N9 94.7(13) 2_675 .
N10 Cu4 N9 94.7(13) . 2_675
N10 Cu4 N9 85.3(13) 2_675 2_675
N9 Cu4 N9 180.0(15) . 2_675
N11 Cu5 N11 180(2) 2 .
N11 Cu5 N12 81.6(14) 2 2
N11 Cu5 N12 98.4(14) . 2
N11 Cu5 N12 98.4(14) 2 .
N11 Cu5 N12 81.6(14) . .
N12 Cu5 N12 180(3) 2 .
O10 Na1A Na2 139.8(8) . 2_664
O49 Na1B Na2 116.4(8) 1_554 .
O4 Na2 Na1A 81.0(7) . 2_664
O4 Na2 Na1B 66.1(7) . .
Na1A Na2 Na1B 23.5(5) 2_664 .
W2 O2 Cu1 135.8(11) . .
W4 O4 Na2 124.9(11) . .
W10 O10 Na1A 134.4(12) . .
W6 O12 W9 145.4(10) . .
W2 O13 W11 154.4(13) . .
W5 O14 W3 147.6(14) . .
W2 O15 W4 150.1(16) . .
W1 O16 W10 148.8(14) . .
W2 O17 W1 124.1(12) . .
W10 O18 W9 124.2(11) . .
W6 O19 W5 126.5(14) . .
W2 O20 W3 125.8(12) . .
W7 O21 Nd1 137.5(11) . .
W8 O22 W7 120.8(9) . .
W11 O23 W10 122.6(11) . .
W10 O24 W8 158.5(13) . .
W1 O25 W3 124.2(13) . .
W3 O26 W7 158.2(11) . .
W4 O27 W11 151.4(11) . .
W1 O28 W8 154.7(11) . .
W6 O29 Nd1 156.8(10) . .
W4 O30 W6 129.9(12) . .
W8 O31 Nd1 139.6(11) . .
W9 O32 Nd1 157.6(11) . .
W5 O33 W7 152.4(13) . .
W11 O34 W9 131.4(10) . .
W4 O35 W5 126.0(11) . .
P1 O36 W2 129.1(11) . .
P1 O36 W3 124.8(12) . .
W2 O36 W3 92.0(8) . .
P1 O36 W1 119.5(11) . .
W2 O36 W1 90.8(8) . .
W3 O36 W1 89.7(7) . .
P1 O37 W5 127.2(10) . .
P1 O37 W4 126.7(12) . .
W5 O37 W4 89.3(6) . .
P1 O37 W6 123.1(12) . .
W5 O37 W6 90.2(7) . .
W4 O37 W6 88.7(6) . .
P1 O38 W7 131.0(13) . .
P1 O38 W8 128.3(12) . .
W7 O38 W8 89.1(7) . .
P1 O39 W10 128.7(11) . .
W21 O49 Na1B 124.5(15) . 1_556
W14 O51 W21 147.8(13) . .
W21 O52 W22 126.5(13) . .
W22 O53 W20 129.9(14) . .
W17 O54 W18 121.7(9) . .
W14 O55 W17 154.9(14) . .
W13 O56 W22 151.4(11) . .
W14 O57 W13 125.7(11) . .
W13 O58 W15 126.9(10) . .
W16 O59 Nd1 152.6(11) . .
W16 O60 W15 142.7(10) . .
W15 O61 Nd1 158.5(11) . .
W12 O62 W16 128.7(8) . .
W21 O63 W17 150.9(12) . .
W12 O64 W22 152.2(17) . .
W19 O65 W16 128.5(11) . .
W19 O66 W12 128.0(11) . .
W20 O67 W21 124.6(11) . .
W17 O68 Nd1 138.9(10) . .
W14 O69 W15 125.0(11) . .
W19 O70 W20 151.1(15) . .
W19 O71 W18 151.7(12) . .
W18 O72 Nd1 137.5(9) . .
W13 O73 W12 151.4(11) . .
W20 O74 W18 153.0(11) . .
P2 O75 W17 130.9(11) . .
P2 O75 W18 129.5(12) . .
W17 O75 W18 90.0(6) . .
P2 O76 W14 125.0(9) . .
P2 O76 W13 130.6(12) . .
W14 O76 W13 88.9(6) . .
P2 O76 W15 122.0(11) . .
W14 O76 W15 88.7(7) . .
W13 O76 W15 89.6(6) . .
P2 O77 W19 125.1(9) . .
P2 O77 W16 122.7(12) . .
W19 O77 W16 92.3(7) . .
P2 O77 W12 125.7(11) . .
W19 O77 W12 89.5(7) . .
W16 O77 W12 91.5(6) . .
P2 O78 W22 128.8(11) . .
P2 O78 W20 125.5(12) . .
W22 O78 W20 88.6(8) . .
P2 O78 W21 124.6(13) . .
W22 O78 W21 88.6(8) . .
W20 O78 W21 88.2(7) . .
C1 N1 C5 114(4) . .
C1 N1 Cu1 130(4) . .
C5 N1 Cu1 116(3) . .
C10 N2 C6 116(3) . .
C10 N2 Cu1 128(2) . .
C6 N2 Cu1 113(2) . .
C11 N3 Cu1 115(3) . .
C11 N3 H3A 108.6 . .
Cu1 N3 H3A 108.6 . .
C11 N3 H3B 108.6 . .
Cu1 N3 H3B 108.6 . .
H3A N3 H3B 107.6 . .
C12 N4 Cu1 100(2) . .
C12 N4 H4B 111.8 . .
Cu1 N4 H4B 111.8 . .
C12 N4 H4C 111.8 . .
Cu1 N4 H4C 111.8 . .
H4B N4 H4C 109.5 . .
C13 N5 Cu2 107(2) . .
C13 N5 H5A 110.3 . .
Cu2 N5 H5A 110.3 . .
C13 N5 H5B 110.3 . .
Cu2 N5 H5B 110.3 . .
H5A N5 H5B 108.5 . .
C14 N6 Cu2 106(2) . .
C14 N6 H6A 110.6 . .
Cu2 N6 H6A 110.6 . .
C14 N6 H6B 110.6 . .
Cu2 N6 H6B 110.6 . .
H6A N6 H6B 108.8 . .
C15 N7 Cu3 107(2) . .
C15 N7 H7B 110.4 . .
Cu3 N7 H7B 110.4 . .
C15 N7 H7C 110.4 . .
Cu3 N7 H7C 110.4 . .
H7B N7 H7C 108.6 . .
C16 N8 Cu3 113(2) . .
C16 N8 H8B 108.9 . .
Cu3 N8 H8B 108.9 . .
C16 N8 H8C 108.9 . .
Cu3 N8 H8C 108.9 . .
H8B N8 H8C 107.8 . .
C17 N9 Cu4 106(3) . .
C17 N9 H9B 110.5 . .
Cu4 N9 H9B 110.5 . .
C17 N9 H9C 110.5 . .
Cu4 N9 H9C 110.5 . .
H9B N9 H9C 108.7 . .
C18 N10 Cu4 102(3) . .
C18 N10 H10B 111.4 . .
Cu4 N10 H10B 111.4 . .
C18 N10 H10C 111.4 . .
Cu4 N10 H10C 111.4 . .
H10B N10 H10C 109.3 . .
C19 N11 Cu5 119(2) . .
C19 N11 H11B 107.5 . .
Cu5 N11 H11B 107.5 . .
C19 N11 H11C 107.5 . .
Cu5 N11 H11C 107.5 . .
H11B N11 H11C 107.0 . .
C20 N12 Cu5 102(3) . .
C20 N12 H12C 111.4 . .
Cu5 N12 H12C 111.4 . .
C20 N12 H12D 111.4 . .
Cu5 N12 H12D 111.4 . .
H12C N12 H12D 109.2 . .
N1 C1 C2 115(6) . .
N1 C1 H1 122.4 . .
C2 C1 H1 122.4 . .
C3 C2 C1 134(6) . .
C3 C2 H2 112.9 . .
C1 C2 H2 112.9 . .
C2 C3 C4 102(5) . .
C2 C3 H3 128.9 . .
C4 C3 H3 128.9 . .
C3 C4 C5 130(5) . .
C3 C4 H4A 115.2 . .
C5 C4 H4A 115.2 . .
N1 C5 C4 123(4) . .
N1 C5 C6 114(3) . .
C4 C5 C6 123(4) . .
N2 C6 C7 117(3) . .
N2 C6 C5 111(4) . .
C7 C6 C5 131(4) . .
C8 C7 C6 124(4) . .
C8 C7 H7A 118.0 . .
C6 C7 H7A 118.0 . .
C7 C8 C9 117(5) . .
C7 C8 H8A 121.5 . .
C9 C8 H8A 121.5 . .
C8 C9 C10 121(4) . .
C8 C9 H9A 119.6 . .
C10 C9 H9A 119.6 . .
N2 C10 C9 124(3) . .
N2 C10 H10A 118.1 . .
C9 C10 H10A 118.1 . .
C12 C11 N3 103(4) . .
C12 C11 H11A 111.1 . .
N3 C11 H11A 111.1 . .
C12 C11 H11D 111.1 . .
N3 C11 H11D 111.1 . .
H11A C11 H11D 109.1 . .
C11 C12 N4 120(4) . .
C11 C12 H12A 107.4 . .
N4 C12 H12A 107.4 . .
C11 C12 H12B 107.4 . .
N4 C12 H12B 107.4 . .
H12A C12 H12B 107.0 . .
C14 C13 N5 114(4) . .
C14 C13 H13A 108.8 . .
N5 C13 H13A 108.8 . .
C14 C13 H13B 108.8 . .
N5 C13 H13B 108.8 . .
H13A C13 H13B 107.7 . .
C13 C14 N6 119(4) . .
C13 C14 H14A 107.6 . .
N6 C14 H14A 107.6 . .
C13 C14 H14B 107.6 . .
N6 C14 H14B 107.6 . .
H14A C14 H14B 107.0 . .
N7 C15 C16 106(3) . .
N7 C15 H15A 110.4 . .
C16 C15 H15A 110.4 . .
N7 C15 H15B 110.4 . .
C16 C15 H15B 110.4 . .
H15A C15 H15B 108.6 . .
N8 C16 C15 103(4) . .
N8 C16 H16A 111.2 . .
C15 C16 H16A 111.2 . .
N8 C16 H16B 111.2 . .
C15 C16 H16B 111.2 . .
H16A C16 H16B 109.2 . .
C18 C17 N9 110(4) . .
C18 C17 H17A 109.7 . .
N9 C17 H17A 109.7 . .
C18 C17 H17B 109.7 . .
N9 C17 H17B 109.7 . .
H17A C17 H17B 108.2 . .
C17 C18 N10 118(4) . .
C17 C18 H18A 107.7 . .
N10 C18 H18A 107.7 . .
C17 C18 H18B 107.7 . .
N10 C18 H18B 107.7 . .
H18A C18 H18B 107.1 . .
N11 C19 C20 97(3) . .
N11 C19 H19A 112.4 . .
C20 C19 H19A 112.4 . .
N11 C19 H19B 112.4 . .
C20 C19 H19B 112.4 . .
H19A C19 H19B 110.0 . .
N12 C20 C19 113(3) . .
N12 C20 H20A 109.0 . .
C19 C20 H20A 109.0 . .
N12 C20 H20B 109.0 . .
C19 C20 H20B 109.0 . .
H20A C20 H20B 107.8 . .

loop_
_geom_bond_atom_site_label_1
_geom_bond_atom_site_label_2
_geom_bond_distance
_geom_bond_site_symmetry_2
W1 O1 1.78(3) .
W1 O28 1.81(2) .
W1 O25 1.84(2) .
W1 O16 1.86(2) .
W1 O17 1.977(19) .
W1 O36 2.45(2) .
W2 O2 1.72(3) .
W2 O13 1.86(2) .
W2 O20 1.88(2) .
W2 O15 1.89(2) .
W2 O17 1.916(19) .
W2 O36 2.37(2) .
W3 O3 1.69(2) .
W3 O26 1.85(3) .
W3 O14 1.93(2) .
W3 O20 1.97(2) .
W3 O25 2.03(2) .
W3 O36 2.388(19) .
W4 O4 1.80(2) .
W4 O30 1.85(3) .
W4 O27 1.859(19) .
W4 O35 1.88(2) .
W4 O15 1.97(2) .
W4 O37 2.490(19) .
W5 O5 1.61(3) .
W5 O33 1.83(2) .
W5 O14 1.91(3) .
W5 O35 1.95(2) .
W5 O19 1.99(3) .
W5 O37 2.365(18) .
W6 O29 1.767(19) .
W6 O6 1.77(2) .
W6 O19 1.87(2) .
W6 O12 1.875(19) .
W6 O30 2.00(2) .
W6 O37 2.50(2) .
W7 O7 1.675(19) .
W7 O21 1.84(3) .
W7 O22 1.97(2) .
W7 O26 2.00(3) .
W7 O33 2.015(19) .
W7 O38 2.373(19) .
W8 O8 1.705(19) .
W8 O31 1.78(3) .
W8 O22 1.88(2) .
W8 O24 1.92(2) .
W8 O28 2.06(3) .
W8 O38 2.40(2) .
W9 O9 1.65(2) .
W9 O32 1.71(2) .
W9 O12 1.939(19) .
W9 O18 2.01(2) .
W9 O34 2.03(2) .
W10 O10 1.63(2) .
W10 O18 1.89(2) .
W10 O24 1.89(2) .
W10 O16 1.95(3) .
W10 O23 1.959(19) .
W10 O39 2.410(19) .
W11 O11 1.70(2) .
W11 O34 1.82(2) .
W11 O23 1.916(19) .
W11 O13 1.94(2) .
W11 O27 1.97(2) .
W12 O40 1.73(2) .
W12 O62 1.81(2) .
W12 O64 1.87(3) .
W12 O66 1.914(19) .
W12 O73 1.922(19) .
W12 O77 2.45(2) .
W13 O41 1.64(2) .
W13 O56 1.76(3) .
W13 O58 1.87(2) .
W13 O73 1.900(18) .
W13 O57 2.02(2) .
W13 O76 2.449(19) .
W14 O42 1.68(2) .
W14 O51 1.78(2) .
W14 O57 1.82(2) .
W14 O55 1.85(2) .
W14 O69 1.85(2) .
W14 O76 2.427(17) .
W15 O43 1.68(2) .
W15 O61 1.68(2) .
W15 O60 1.93(2) .
W15 O58 2.03(2) .
W15 O69 2.026(18) .
W15 O76 2.49(2) .
W16 O59 1.70(2) .
W16 O44 1.70(2) .
W16 O60 1.90(2) .
W16 O65 2.01(2) .
W16 O62 2.07(2) .
W16 O77 2.45(2) .
W17 O68 1.76(2) .
W17 O45 1.769(19) .
W17 O54 1.85(2) .
W17 O55 1.988(19) .
W17 O63 2.08(3) .
W17 O75 2.358(18) .
W18 O46 1.699(18) .
W18 O72 1.71(2) .
W18 O71 1.982(19) .
W18 O54 1.990(18) .
W18 O74 2.00(3) .
W18 O75 2.392(18) .
W19 O47 1.69(2) .
W19 O70 1.80(2) .
W19 O65 1.83(2) .
W19 O66 1.85(2) .
W19 O71 1.88(2) .
W19 O77 2.356(18) .
W20 O48 1.66(3) .
W20 O74 1.88(2) .
W20 O53 1.91(2) .
W20 O67 1.92(2) .
W20 O70 1.99(2) .
W20 O78 2.45(2) .
W21 O49 1.68(2) .
W21 O63 1.81(2) .
W21 O52 1.88(3) .
W21 O67 1.94(2) .
W21 O51 2.05(2) .
W21 O78 2.457(18) .
W22 O50 1.66(3) .
W22 O53 1.88(2) .
W22 O64 1.96(3) .
W22 O52 1.96(2) .
W22 O56 2.07(2) .
W22 O78 2.45(2) .
Nd1 O29 2.39(2) .
Nd1 O21 2.45(2) .
Nd1 O32 2.45(2) .
Nd1 O68 2.457(18) .
Nd1 O31 2.48(2) .
Nd1 O61 2.51(2) .
Nd1 O59 2.56(2) .
Nd1 O72 2.567(19) .
P1 O38 1.47(2) .
P1 O39 1.470(19) .
P1 O37 1.57(2) .
P1 O36 1.58(3) .
P2 O75 1.46(2) .
P2 O78 1.51(3) .
P2 O76 1.540(19) .
P2 O77 1.61(2) .
Cu1 N3 1.90(2) .
Cu1 N2 1.97(3) .
Cu1 N4 2.00(3) .
Cu1 N1 2.00(3) .
Cu1 O2 2.38(3) .
Cu2 N6 1.98(2) .
Cu2 N6 1.98(2) 2_565
Cu2 N5 2.04(2) 2_565
Cu2 N5 2.04(2) .
Cu3 N8 1.97(3) 2_665
Cu3 N8 1.97(3) .
Cu3 N7 2.03(2) .
Cu3 N7 2.03(2) 2_665
Cu4 N10 2.02(3) .
Cu4 N10 2.02(3) 2_675
Cu4 N9 2.06(3) .
Cu4 N9 2.06(3) 2_675
Cu5 N11 1.85(3) 2
Cu5 N11 1.85(3) .
Cu5 N12 2.12(3) 2
Cu5 N12 2.12(3) .
Na1A O10 2.79(3) .
Na1A Na2 3.26(2) 2_664
Na1B O49 2.92(3) 1_554
Na1B Na2 3.63(2) .
Na2 O4 2.64(3) .
Na2 Na1A 3.26(2) 2_664
O49 Na1B 2.92(3) 1_556
N1 C1 1.33(5) .
N1 C5 1.33(5) .
N2 C10 1.37(4) .
N2 C6 1.43(4) .
N3 C11 1.54(5) .
N3 H3A 0.9000 .
N3 H3B 0.9000 .
N4 C12 1.58(5) .
N4 H4B 0.9000 .
N4 H4C 0.9000 .
N5 C13 1.49(4) .
N5 H5A 0.9000 .
N5 H5B 0.9000 .
N6 C14 1.48(4) .
N6 H6A 0.9000 .
N6 H6B 0.9000 .
N7 C15 1.47(4) .
N7 H7B 0.9000 .
N7 H7C 0.9000 .
N8 C16 1.44(4) .
N8 H8B 0.9000 .
N8 H8C 0.9000 .
N9 C17 1.37(5) .
N9 H9B 0.9000 .
N9 H9C 0.9000 .
N10 C18 1.53(4) .
N10 H10B 0.9000 .
N10 H10C 0.9000 .
N11 C19 1.42(4) .
N11 H11B 0.9000 .
N11 H11C 0.9000 .
N12 C20 1.40(4) .
N12 H12C 0.9000 .
N12 H12D 0.9000 .
C1 C2 1.52(7) .
C1 H1 0.9300 .
C2 C3 1.27(7) .
C2 H2 0.9300 .
C3 C4 1.37(6) .
C3 H3 0.9300 .
C4 C5 1.40(5) .
C4 H4A 0.9300 .
C5 C6 1.53(5) .
C6 C7 1.50(5) .
C7 C8 1.35(5) .
C7 H7A 0.9300 .
C8 C9 1.36(5) .
C8 H8A 0.9300 .
C9 C10 1.457(10) .
C9 H9A 0.9300 .
C10 H10A 0.9300 .
C11 C12 1.35(6) .
C11 H11A 0.9700 .
C11 H11D 0.9700 .
C12 H12A 0.9700 .
C12 H12B 0.9700 .
C13 C14 1.34(5) .
C13 H13A 0.9700 .
C13 H13B 0.9700 .
C14 H14A 0.9700 .
C14 H14B 0.9700 .
C15 C16 1.65(5) .
C15 H15A 0.9700 .
C15 H15B 0.9700 .
C16 H16A 0.9700 .
C16 H16B 0.9700 .
C17 C18 1.35(6) .
C17 H17A 0.9700 .
C17 H17B 0.9700 .
C18 H18A 0.9700 .
C18 H18B 0.9700 .
C19 C20 1.55(5) .
C19 H19A 0.9700 .
C19 H19B 0.9700 .
C20 H20A 0.9700 .
C20 H20B 0.9700 .
